data_2222823
loop_
_publ_author_name
'Choi, Hong Dae'
'Seo, Pil Ja'
'Son, Byeng Wha'
'Lee, Uk'

_publ_section_title
;
 5-Chloro-2-phenyl-3-phenylsulfinyl-1-benzofuran
;
_journal_coeditor_code NG2614
_journal_issue 8
_journal_name_full 'Acta Crystallographica Section E'
_journal_page_first o1958
_journal_paper_doi 10.1107/S1600536809028153
_journal_volume 65
_journal_year 2009
_chemical_formula_iupac 'C20 H13 Cl O2 S'
_chemical_formula_moiety 'C20 H13 Cl O2 S'
_chemical_formula_sum 'C20 H13 Cl O2 S'
_chemical_formula_weight 352.81
_chemical_name_systematic
;
5-Chloro-2-phenyl-3-phenylsulfinyl-1-benzofuran
;
_space_group_IT_number 2
_symmetry_cell_setting triclinic
_symmetry_space_group_name_Hall '-P 1'
_symmetry_space_group_name_H-M 'P -1'
_atom_sites_solution_hydrogens difmap
_atom_sites_solution_primary direct
_atom_sites_solution_secondary difmap
_cell_angle_alpha 73.3600(10)
_cell_angle_beta 81.6300(10)
_cell_angle_gamma 70.7570(10)
_cell_formula_units_Z 2
_cell_length_a 8.2726(5)
_cell_length_b 9.4111(5)
_cell_length_c 11.3811(6)
_cell_measurement_reflns_used 4091
_cell_measurement_temperature 273(2)
_cell_measurement_theta_max 27.44
_cell_measurement_theta_min 2.37
_cell_volume 800.24(8)
_computing_cell_refinement 'SAINT (Bruker, 2001)'
_computing_data_collection 'SMART (Bruker, 2001)'
_computing_data_reduction 'SAINT (Bruker, 2001)'
_computing_molecular_graphics 'ORTEP-3 (Farrugia, 1997) and DIAMOND (Brandenburg, 1998)'
_computing_publication_material 'SHELXL97 (Sheldrick, 2008)'
_computing_structure_refinement 'SHELXL97 (Sheldrick, 2008)'
_computing_structure_solution 'SHELXS97 (Sheldrick, 2008)'
_diffrn_ambient_temperature 273(2)
_diffrn_detector_area_resol_mean 10.0
_diffrn_measured_fraction_theta_full 0.984
_diffrn_measured_fraction_theta_max 0.984
_diffrn_measurement_device_type 'Bruker SMART CCD'
_diffrn_measurement_method '\f and \w'
_diffrn_radiation_monochromator graphite
_diffrn_radiation_source 'fine-focus sealed tube'
_diffrn_radiation_type MoK\a
_diffrn_radiation_wavelength 0.71073
_diffrn_reflns_av_R_equivalents 0.0160
_diffrn_reflns_av_sigmaI/netI 0.0248
_diffrn_reflns_limit_h_max 10
_diffrn_reflns_limit_h_min -10
_diffrn_reflns_limit_k_max 11
_diffrn_reflns_limit_k_min -11
_diffrn_reflns_limit_l_max 14
_diffrn_reflns_limit_l_min -14
_diffrn_reflns_number 6930
_diffrn_reflns_theta_full 27.00
_diffrn_reflns_theta_max 27.00
_diffrn_reflns_theta_min 1.87
_diffrn_standards_number 0
_exptl_absorpt_coefficient_mu 0.378
_exptl_absorpt_correction_T_max 0.9632
_exptl_absorpt_correction_T_min 0.9147
_exptl_absorpt_correction_type multi-scan
_exptl_absorpt_process_details '(SADABS; Sheldrick, 1999)'
_exptl_crystal_colour colorless
_exptl_crystal_density_diffrn 1.464
_exptl_crystal_density_method 'not measured'
_exptl_crystal_description block
_exptl_crystal_F_000 364
_exptl_crystal_size_max 0.24
_exptl_crystal_size_mid 0.15
_exptl_crystal_size_min 0.10
_refine_diff_density_max 0.287
_refine_diff_density_min -0.316
_refine_ls_extinction_method none
_refine_ls_goodness_of_fit_ref 1.063
_refine_ls_hydrogen_treatment constr
_refine_ls_matrix_type full
_refine_ls_number_parameters 217
_refine_ls_number_reflns 3428
_refine_ls_number_restraints 0
_refine_ls_restrained_S_all 1.063
_refine_ls_R_factor_all 0.0450
_refine_ls_R_factor_gt 0.0341
_refine_ls_shift/su_max 0.001
_refine_ls_shift/su_max_lt 0.001
_refine_ls_shift/su_mean 0.000
_refine_ls_structure_factor_coef Fsqd
_refine_ls_weighting_details 'calc w=1/[\s^2^(Fo^2^)+(0.0423P)^2^+0.2959P] where P=(Fo^2^+2Fc^2^)/3'
_refine_ls_weighting_scheme calc
_refine_ls_wR_factor_gt 0.0840
_refine_ls_wR_factor_ref 0.0932
_reflns_number_gt 2843
_reflns_number_total 3428
_reflns_threshold_expression I>2\s(I)
_cod_data_source_file ng2614.cif
_cod_data_source_block I
_cod_depositor_comments
;
The following automatic conversions were performed:
'_symmetry_cell_setting' value 'Triclinic' changed to 'triclinic'
according to '/home/saulius/struct/CIF-dictionaries/cif_core.dic'
dictionary named 'cif_core.dic' version 2.4.1 from 2010-06-29.

Automatic conversion script
Id: cif_fix_enum 1527 2010-12-29 10:47:43Z saulius 

The following automatic conversions were performed:

'_symmetry_cell_setting' value 'Triclinic' changed to 'triclinic'
according to /home/saulius/struct/CIF-dictionaries/cif_core.dic
dictionary named 'cif_core.dic' version 2.4.1 from 2010-06-29.

Automatic conversion script
Id: cif_fix_values 1715 2011-07-08 13:25:40Z adriana 
;
_cod_original_cell_volume 800.25(8)
_cod_database_code 2222823
_cod_database_fobs_code 2222823

loop_
_symmetry_equiv_pos_as_xyz
'x, y, z'
'-x, -y, -z'

loop_
_atom_site_type_symbol
_atom_site_label
_atom_site_fract_x
_atom_site_fract_y
_atom_site_fract_z
_atom_site_U_iso_or_equiv
_atom_site_adp_type
_atom_site_calc_flag
_atom_site_refinement_flags
_atom_site_occupancy
_atom_site_disorder_assembly
_atom_site_disorder_group
S S 0.60764(5) 0.10727(5) 0.36530(4) 0.03141(12) Uani d . 1 . .
Cl Cl 1.01634(7) 0.23915(6) -0.11687(4) 0.04741(15) Uani d . 1 . .
O O1 0.50587(16) 0.56115(13) 0.20476(11) 0.0353(3) Uani d . 1 . .
O O2 0.78018(15) 0.00894(15) 0.33104(13) 0.0442(3) Uani d . 1 . .
C C1 0.5863(2) 0.29999(19) 0.27413(15) 0.0299(4) Uani d . 1 . .
C C2 0.6787(2) 0.33818(19) 0.15726(15) 0.0308(4) Uani d . 1 . .
C C3 0.7989(2) 0.2542(2) 0.08331(16) 0.0336(4) Uani d . 1 . .
H H3 0.8357 0.1460 0.1047 0.040 Uiso calc R 1 . .
C C4 0.8610(2) 0.3395(2) -0.02336(17) 0.0368(4) Uani d . 1 . .
C C5 0.8064(3) 0.5023(2) -0.05899(17) 0.0415(4) Uani d . 1 . .
H H5 0.8517 0.5545 -0.1317 0.050 Uiso calc R 1 . .
C C6 0.6860(3) 0.5857(2) 0.01297(17) 0.0401(4) Uani d . 1 . .
H H6 0.6476 0.6939 -0.0094 0.048 Uiso calc R 1 . .
C C7 0.6246(2) 0.5006(2) 0.12049(16) 0.0331(4) Uani d . 1 . .
C C8 0.4853(2) 0.4365(2) 0.29930(15) 0.0314(4) Uani d . 1 . .
C C9 0.3623(2) 0.4786(2) 0.39888(16) 0.0325(4) Uani d . 1 . .
C C10 0.3580(3) 0.3731(2) 0.51308(17) 0.0391(4) Uani d . 1 . .
H H10 0.4347 0.2730 0.5270 0.047 Uiso calc R 1 . .
C C11 0.2402(3) 0.4167(2) 0.60561(18) 0.0435(5) Uani d . 1 . .
H H11 0.2382 0.3455 0.6814 0.052 Uiso calc R 1 . .
C C12 0.1258(3) 0.5644(3) 0.58682(19) 0.0465(5) Uani d . 1 . .
H H12 0.0467 0.5927 0.6494 0.056 Uiso calc R 1 . .
C C13 0.1293(3) 0.6706(3) 0.4743(2) 0.0515(5) Uani d . 1 . .
H H13 0.0527 0.7707 0.4612 0.062 Uiso calc R 1 . .
C C14 0.2462(2) 0.6280(2) 0.38153(19) 0.0445(5) Uani d . 1 . .
H H14 0.2477 0.7001 0.3062 0.053 Uiso calc R 1 . .
C C15 0.4533(2) 0.07047(18) 0.29161(15) 0.0286(3) Uani d . 1 . .
C C16 0.5052(2) -0.0090(2) 0.20082(17) 0.0384(4) Uani d . 1 . .
H H16 0.6205 -0.0422 0.1756 0.046 Uiso calc R 1 . .
C C17 0.3826(3) -0.0381(2) 0.14814(19) 0.0467(5) Uani d . 1 . .
H H17 0.4156 -0.0906 0.0865 0.056 Uiso calc R 1 . .
C C18 0.2127(3) 0.0101(2) 0.1865(2) 0.0482(5) Uani d . 1 . .
H H18 0.1313 -0.0090 0.1498 0.058 Uiso calc R 1 . .
C C19 0.1615(2) 0.0868(2) 0.2791(2) 0.0444(5) Uani d . 1 . .
H H19 0.0464 0.1177 0.3053 0.053 Uiso calc R 1 . .
C C20 0.2819(2) 0.1173(2) 0.33250(17) 0.0352(4) Uani d . 1 . .
H H20 0.2488 0.1684 0.3950 0.042 Uiso calc R 1 . .

loop_
_atom_site_aniso_label
_atom_site_aniso_U_11
_atom_site_aniso_U_22
_atom_site_aniso_U_33
_atom_site_aniso_U_12
_atom_site_aniso_U_13
_atom_site_aniso_U_23
S 0.0263(2) 0.0282(2) 0.0325(2) -0.00846(16) -0.00388(16) 0.00459(16)
Cl 0.0486(3) 0.0557(3) 0.0388(3) -0.0223(2) 0.0101(2) -0.0119(2)
O1 0.0398(7) 0.0282(6) 0.0336(7) -0.0129(5) -0.0012(5) 0.0010(5)
O2 0.0248(6) 0.0357(7) 0.0569(9) -0.0031(5) -0.0028(6) 0.0047(6)
C1 0.0275(8) 0.0290(8) 0.0309(9) -0.0122(7) -0.0048(7) 0.0017(7)
C2 0.0285(8) 0.0323(9) 0.0303(8) -0.0141(7) -0.0056(7) 0.0017(7)
C3 0.0313(9) 0.0341(9) 0.0338(9) -0.0136(7) -0.0027(7) -0.0014(7)
C4 0.0339(9) 0.0427(10) 0.0338(9) -0.0160(8) -0.0011(7) -0.0051(8)
C5 0.0477(11) 0.0449(11) 0.0312(9) -0.0245(9) 0.0013(8) 0.0017(8)
C6 0.0480(11) 0.0323(9) 0.0368(10) -0.0185(8) -0.0035(8) 0.0041(8)
C7 0.0335(9) 0.0327(9) 0.0311(9) -0.0136(7) -0.0034(7) -0.0001(7)
C8 0.0316(9) 0.0312(9) 0.0303(9) -0.0150(7) -0.0063(7) 0.0026(7)
C9 0.0312(9) 0.0331(9) 0.0339(9) -0.0138(7) -0.0043(7) -0.0039(7)
C10 0.0450(10) 0.0333(9) 0.0360(10) -0.0122(8) -0.0019(8) -0.0039(8)
C11 0.0494(11) 0.0456(11) 0.0334(10) -0.0181(9) 0.0022(8) -0.0047(8)
C12 0.0405(11) 0.0521(12) 0.0458(11) -0.0154(9) 0.0082(9) -0.0147(9)
C13 0.0420(11) 0.0415(11) 0.0579(13) -0.0026(9) 0.0036(10) -0.0075(10)
C14 0.0393(10) 0.0386(10) 0.0432(11) -0.0077(8) 0.0002(8) 0.0024(8)
C15 0.0277(8) 0.0218(8) 0.0300(8) -0.0077(6) -0.0005(6) 0.0025(6)
C16 0.0398(10) 0.0278(9) 0.0408(10) -0.0072(7) 0.0059(8) -0.0060(7)
C17 0.0639(14) 0.0327(10) 0.0452(11) -0.0148(9) -0.0050(10) -0.0115(8)
C18 0.0533(12) 0.0337(10) 0.0619(13) -0.0165(9) -0.0204(10) -0.0063(9)
C19 0.0290(9) 0.0413(11) 0.0610(13) -0.0122(8) -0.0040(9) -0.0075(9)
C20 0.0297(9) 0.0335(9) 0.0398(10) -0.0094(7) 0.0006(7) -0.0069(8)

loop_
_atom_type_symbol
_atom_type_description
_atom_type_scat_dispersion_real
_atom_type_scat_dispersion_imag
_atom_type_scat_source
C C 0.0033 0.0016 'International Tables Vol C Tables 4.2.6.8 and 6.1.1.4'
H H 0.0000 0.0000 'International Tables Vol C Tables 4.2.6.8 and 6.1.1.4'
O O 0.0106 0.0060 'International Tables Vol C Tables 4.2.6.8 and 6.1.1.4'
S S 0.1246 0.1234 'International Tables Vol C Tables 4.2.6.8 and 6.1.1.4'
Cl Cl 0.1484 0.1585 'International Tables Vol C Tables 4.2.6.8 and 6.1.1.4'

loop_
_geom_angle_atom_site_label_1
_geom_angle_atom_site_label_2
_geom_angle_atom_site_label_3
_geom_angle_site_symmetry_1
_geom_angle_site_symmetry_3
_geom_angle
_geom_angle_publ_flag
O2 S C1 . . 106.48(8) ?
O2 S C15 . . 107.16(8) ?
C1 S C15 . . 97.09(7) ?
C7 O1 C8 . . 106.97(13) ?
C8 C1 C2 . . 107.66(14) ?
C8 C1 S . . 127.92(13) ?
C2 C1 S . . 124.42(13) ?
C3 C2 C7 . . 119.65(15) ?
C3 C2 C1 . . 135.69(16) ?
C7 C2 C1 . . 104.66(15) ?
C4 C3 C2 . . 116.86(16) ?
C4 C3 H3 . . 121.6 ?
C2 C3 H3 . . 121.6 ?
C3 C4 C5 . . 122.95(18) ?
C3 C4 Cl . . 118.45(15) ?
C5 C4 Cl . . 118.60(14) ?
C6 C5 C4 . . 120.37(16) ?
C6 C5 H5 . . 119.8 ?
C4 C5 H5 . . 119.8 ?
C5 C6 C7 . . 116.83(17) ?
C5 C6 H6 . . 121.6 ?
C7 C6 H6 . . 121.6 ?
O1 C7 C6 . . 125.88(16) ?
O1 C7 C2 . . 110.78(14) ?
C6 C7 C2 . . 123.33(17) ?
C1 C8 O1 . . 109.91(15) ?
C1 C8 C9 . . 135.11(15) ?
O1 C8 C9 . . 114.96(15) ?
C14 C9 C10 . . 118.28(17) ?
C14 C9 C8 . . 119.98(16) ?
C10 C9 C8 . . 121.73(16) ?
C11 C10 C9 . . 120.32(18) ?
C11 C10 H10 . . 119.8 ?
C9 C10 H10 . . 119.8 ?
C12 C11 C10 . . 120.71(18) ?
C12 C11 H11 . . 119.6 ?
C10 C11 H11 . . 119.6 ?
C11 C12 C13 . . 119.62(19) ?
C11 C12 H12 . . 120.2 ?
C13 C12 H12 . . 120.2 ?
C14 C13 C12 . . 120.05(19) ?
C14 C13 H13 . . 120.0 ?
C12 C13 H13 . . 120.0 ?
C13 C14 C9 . . 121.03(18) ?
C13 C14 H14 . . 119.5 ?
C9 C14 H14 . . 119.5 ?
C16 C15 C20 . . 121.14(17) ?
C16 C15 S . . 120.62(13) ?
C20 C15 S . . 118.17(13) ?
C15 C16 C17 . . 118.89(18) ?
C15 C16 H16 . . 120.6 ?
C17 C16 H16 . . 120.6 ?
C18 C17 C16 . . 120.34(19) ?
C18 C17 H17 . . 119.8 ?
C16 C17 H17 . . 119.8 ?
C17 C18 C19 . . 120.68(19) ?
C17 C18 H18 . . 119.7 ?
C19 C18 H18 . . 119.7 ?
C20 C19 C18 . . 119.80(19) ?
C20 C19 H19 . . 120.1 ?
C18 C19 H19 . . 120.1 ?
C19 C20 C15 . . 119.13(18) ?
C19 C20 H20 . . 120.4 ?
C15 C20 H20 . . 120.4 ?

loop_
_geom_bond_atom_site_label_1
_geom_bond_atom_site_label_2
_geom_bond_site_symmetry_2
_geom_bond_distance
_geom_bond_publ_flag
S O2 . 1.4898(13) ?
S C1 . 1.7782(16) ?
S C15 . 1.7953(17) ?
Cl C4 . 1.7471(19) ?
O1 C7 . 1.371(2) ?
O1 C8 . 1.3850(19) ?
C1 C8 . 1.365(2) ?
C1 C2 . 1.447(2) ?
C2 C3 . 1.393(2) ?
C2 C7 . 1.396(2) ?
C3 C4 . 1.384(2) ?
C3 H3 . 0.9300 ?
C4 C5 . 1.400(3) ?
C5 C6 . 1.376(3) ?
C5 H5 . 0.9300 ?
C6 C7 . 1.386(2) ?
C6 H6 . 0.9300 ?
C8 C9 . 1.460(2) ?
C9 C14 . 1.395(3) ?
C9 C10 . 1.395(2) ?
C10 C11 . 1.383(3) ?
C10 H10 . 0.9300 ?
C11 C12 . 1.376(3) ?
C11 H11 . 0.9300 ?
C12 C13 . 1.384(3) ?
C12 H12 . 0.9300 ?
C13 C14 . 1.378(3) ?
C13 H13 . 0.9300 ?
C14 H14 . 0.9300 ?
C15 C16 . 1.383(3) ?
C15 C20 . 1.391(2) ?
C16 C17 . 1.385(3) ?
C16 H16 . 0.9300 ?
C17 C18 . 1.374(3) ?
C17 H17 . 0.9300 ?
C18 C19 . 1.384(3) ?
C18 H18 . 0.9300 ?
C19 C20 . 1.382(3) ?
C19 H19 . 0.9300 ?
C20 H20 . 0.9300 ?

loop_
_geom_torsion_atom_site_label_1
_geom_torsion_atom_site_label_2
_geom_torsion_atom_site_label_3
_geom_torsion_atom_site_label_4
_geom_torsion_site_symmetry_1
_geom_torsion_site_symmetry_2
_geom_torsion_site_symmetry_3
_geom_torsion_site_symmetry_4
_geom_torsion
_geom_torsion_publ_flag
O2 S C1 C8 . . . . -154.75(16) ?
C15 S C1 C8 . . . . 94.95(17) ?
O2 S C1 C2 . . . . 24.56(16) ?
C15 S C1 C2 . . . . -85.74(15) ?
C8 C1 C2 C3 . . . . 179.49(19) ?
S C1 C2 C3 . . . . 0.1(3) ?
C8 C1 C2 C7 . . . . 0.36(18) ?
S C1 C2 C7 . . . . -179.07(12) ?
C7 C2 C3 C4 . . . . 1.3(2) ?
C1 C2 C3 C4 . . . . -177.78(18) ?
C2 C3 C4 C5 . . . . -1.0(3) ?
C2 C3 C4 Cl . . . . 178.31(13) ?
C3 C4 C5 C6 . . . . 0.2(3) ?
Cl C4 C5 C6 . . . . -179.13(15) ?
C4 C5 C6 C7 . . . . 0.4(3) ?
C8 O1 C7 C6 . . . . -178.23(17) ?
C8 O1 C7 C2 . . . . 1.43(18) ?
C5 C6 C7 O1 . . . . 179.52(17) ?
C5 C6 C7 C2 . . . . -0.1(3) ?
C3 C2 C7 O1 . . . . 179.59(14) ?
C1 C2 C7 O1 . . . . -1.11(19) ?
C3 C2 C7 C6 . . . . -0.7(3) ?
C1 C2 C7 C6 . . . . 178.56(17) ?
C2 C1 C8 O1 . . . . 0.50(19) ?
S C1 C8 O1 . . . . 179.91(12) ?
C2 C1 C8 C9 . . . . 178.98(18) ?
S C1 C8 C9 . . . . -1.6(3) ?
C7 O1 C8 C1 . . . . -1.18(18) ?
C7 O1 C8 C9 . . . . 180.00(14) ?
C1 C8 C9 C14 . . . . -162.7(2) ?
O1 C8 C9 C14 . . . . 15.7(2) ?
C1 C8 C9 C10 . . . . 18.0(3) ?
O1 C8 C9 C10 . . . . -163.57(16) ?
C14 C9 C10 C11 . . . . 0.5(3) ?
C8 C9 C10 C11 . . . . 179.81(17) ?
C9 C10 C11 C12 . . . . -0.1(3) ?
C10 C11 C12 C13 . . . . -0.3(3) ?
C11 C12 C13 C14 . . . . 0.3(3) ?
C12 C13 C14 C9 . . . . 0.0(3) ?
C10 C9 C14 C13 . . . . -0.5(3) ?
C8 C9 C14 C13 . . . . -179.77(19) ?
O2 S C15 C16 . . . . -12.69(15) ?
C1 S C15 C16 . . . . 97.05(14) ?
O2 S C15 C20 . . . . 164.24(13) ?
C1 S C15 C20 . . . . -86.02(14) ?
C20 C15 C16 C17 . . . . 1.7(3) ?
S C15 C16 C17 . . . . 178.56(13) ?
C15 C16 C17 C18 . . . . -0.6(3) ?
C16 C17 C18 C19 . . . . -0.7(3) ?
C17 C18 C19 C20 . . . . 0.9(3) ?
C18 C19 C20 C15 . . . . 0.2(3) ?
C16 C15 C20 C19 . . . . -1.6(2) ?
S C15 C20 C19 . . . . -178.46(13) ?
